data_4329088
loop_
_publ_author_name
'Vasile Lozan'
'Jochen Lach'
'Berthold Kersting'

_publ_contact_author_address
; Institut fuer Anorganische Chemie
  Universitaet Leipzig, Johannisallee 29
  04103 Leipzig
  Germany
;
_publ_contact_author_email b.kersting@uni-leipzig.de
_publ_contact_author_fax '+49/(0)341/973 6199'
_publ_contact_author_name 'Prof. Dr Berthold Kersting'
_publ_contact_author_phone '+49/(0)341/973 6143'
_publ_section_title
;
 Synthesis, Structure, and Reactivity of Dinuclear Nickel
 Amino-Thiophenolate Complexes Bearing Bridging VO2(OH)2- and VO2(OR)2-
 Coligands
;
_journal_name_full 'Inorganic Chemistry'
_journal_page_first 5213
_journal_page_last 5223
_journal_paper_doi 10.1021/ic300085f
_journal_volume 51
_journal_year 2012
_chemical_compound_source
;
 Crystals were grown by recystallization from acetonitrile 
;
_chemical_formula_structural
; 
 [Ni2L(u-O2V(OEt)2)][BPh4].xCH3CN 
;
_chemical_formula_sum 'C66 H94 B N6 Ni2 O4 S2 V'
_chemical_formula_weight 1278.76
_space_group_IT_number 2
_symmetry_cell_setting triclinic
_symmetry_space_group_name_Hall '-P 1'
_symmetry_space_group_name_H-M 'P -1'
_atom_sites_solution_hydrogens geom
_atom_sites_solution_primary direct
_atom_sites_solution_secondary difmap
_cell_angle_alpha 72.01(3)
_cell_angle_beta 64.20(3)
_cell_angle_gamma 66.63(3)
_cell_formula_units_Z 2
_cell_length_a 16.184(3)
_cell_length_b 16.065(3)
_cell_length_c 16.414(3)
_cell_measurement_temperature 213(2)
_cell_volume 3478.7(15)
_computing_structure_refinement 'SHELXL-97 (Sheldrick, 1997)'
_computing_structure_solution 'SHELXS-97 (Sheldrick, 1990)'
_diffrn_ambient_temperature 213(2)
_diffrn_measured_fraction_theta_full 0.932
_diffrn_measured_fraction_theta_max 0.932
_diffrn_measurement_device_type BRUKER-AXS
_diffrn_measurement_method hemisphere
_diffrn_radiation_monochromator graphite
_diffrn_radiation_source 'fine-focus sealed tube'
_diffrn_radiation_type MoK\a
_diffrn_radiation_wavelength 0.71073
_diffrn_reflns_av_R_equivalents 0.0392
_diffrn_reflns_av_sigmaI/netI 0.0642
_diffrn_reflns_limit_h_max 19
_diffrn_reflns_limit_h_min -19
_diffrn_reflns_limit_k_max 19
_diffrn_reflns_limit_k_min -19
_diffrn_reflns_limit_l_max 19
_diffrn_reflns_limit_l_min -19
_diffrn_reflns_number 26191
_diffrn_reflns_theta_full 25.44
_diffrn_reflns_theta_max 25.44
_diffrn_reflns_theta_min 2.32
_exptl_absorpt_coefficient_mu 0.775
_exptl_absorpt_correction_T_max 0.8926
_exptl_absorpt_correction_T_min 0.8299
_exptl_absorpt_correction_type empirical
_exptl_absorpt_process_details SADABS
_exptl_crystal_colour yellow-green
_exptl_crystal_density_diffrn 1.221
_exptl_crystal_description block
_exptl_crystal_F_000 1360
_exptl_crystal_size_max 0.25
_exptl_crystal_size_mid 0.20
_exptl_crystal_size_min 0.15
_platon_squeeze_details
;
;
_refine_diff_density_max 1.370
_refine_diff_density_min -1.966
_refine_diff_density_rms 0.099
_refine_ls_extinction_method none
_refine_ls_goodness_of_fit_ref 0.944
_refine_ls_hydrogen_treatment constr
_refine_ls_matrix_type full
_refine_ls_number_parameters 739
_refine_ls_number_reflns 12010
_refine_ls_number_restraints 0
_refine_ls_restrained_S_all 0.944
_refine_ls_R_factor_all 0.0784
_refine_ls_R_factor_gt 0.0593
_refine_ls_shift/su_max 0.001
_refine_ls_shift/su_mean 0.000
_refine_ls_structure_factor_coef Fsqd
_refine_ls_weighting_details 'calc w=1/[\s^2^(Fo^2^)+(0.1293P)^2^+0.0000P] where P=(Fo^2^+2Fc^2^)/3'
_refine_ls_weighting_scheme calc
_refine_ls_wR_factor_gt 0.1714
_refine_ls_wR_factor_ref 0.1795
_reflns_number_gt 8286
_reflns_number_total 12010
_reflns_threshold_expression >2sigma(I)
_cod_data_source_file ic300085f_si_001_2.cif
_cod_data_source_block voets
_cod_original_cell_volume 3478.7(12)
_cod_database_code 4329088

loop_
_symmetry_equiv_pos_as_xyz
'x, y, z'
'-x, -y, -z'

loop_
_atom_site_label
_atom_site_type_symbol
_atom_site_fract_x
_atom_site_fract_y
_atom_site_fract_z
_atom_site_U_iso_or_equiv
_atom_site_adp_type
_atom_site_occupancy
_atom_site_symmetry_multiplicity
_atom_site_calc_flag
_atom_site_refinement_flags
Ni1 Ni 0.20773(4) 1.28873(3) 0.73810(3) 0.02410(15) Uani 1 1 d .
Ni2 Ni 0.10362(4) 1.12550(3) 0.74678(3) 0.02343(15) Uani 1 1 d .
S1 S 0.26666(8) 1.13732(7) 0.69587(7) 0.0278(2) Uani 1 1 d .
S2 S 0.07969(8) 1.29227(7) 0.69177(7) 0.0274(2) Uani 1 1 d .
V V 0.07542(9) 1.18764(7) 0.94241(7) 0.0578(3) Uani 1 1 d .
O1 O 0.1418(2) 1.2479(2) 0.87438(19) 0.0361(7) Uani 1 1 d .
O2 O 0.0672(3) 1.1354(2) 0.8788(2) 0.0399(8) Uani 1 1 d .
O3 O -0.0418(5) 1.2579(4) 1.0056(4) 0.0982(18) Uani 1 1 d .
O4 O 0.1162(6) 1.1112(4) 1.0238(4) 0.116(2) Uani 1 1 d .
N1 N 0.3409(3) 1.2564(2) 0.7703(3) 0.0331(8) Uani 1 1 d .
N2 N 0.2892(3) 1.3553(3) 0.6095(3) 0.0399(10) Uani 1 1 d .
N3 N 0.1277(3) 1.4361(2) 0.7633(3) 0.0379(9) Uani 1 1 d .
N4 N -0.0543(3) 1.1475(2) 0.7814(2) 0.0319(8) Uani 1 1 d .
N5 N 0.1170(3) 1.0884(3) 0.6255(3) 0.0361(9) Uani 1 1 d .
N6 N 0.1607(3) 0.9728(2) 0.7847(3) 0.0364(9) Uani 1 1 d .
C1 C 0.3184(3) 1.0591(3) 0.7754(3) 0.0243(8) Uani 1 1 d .
C2 C 0.3074(3) 0.9719(3) 0.8065(3) 0.0283(9) Uani 1 1 d .
C3 C 0.3489(3) 0.9102(3) 0.8697(3) 0.0322(10) Uani 1 1 d .
H3 H 0.3394 0.8521 0.8916 0.039 Uiso 1 1 calc R
C4 C 0.4040(3) 0.9316(3) 0.9014(3) 0.0321(10) Uani 1 1 d .
C5 C 0.4179(3) 1.0181(3) 0.8654(3) 0.0327(10) Uani 1 1 d .
H5 H 0.4561 1.0341 0.8842 0.039 Uiso 1 1 calc R
C6 C 0.3775(3) 1.0811(3) 0.8028(3) 0.0293(9) Uani 1 1 d .
C7 C 0.4109(3) 1.1650(3) 0.7507(3) 0.0355(10) Uani 1 1 d .
H7A H 0.4676 1.1579 0.7630 0.043 Uiso 1 1 calc R
H7B H 0.4320 1.1649 0.6850 0.043 Uiso 1 1 calc R
C8 C 0.3251(5) 1.2617(4) 0.8647(4) 0.0531(14) Uani 1 1 d .
H8A H 0.2990 1.2134 0.9076 0.080 Uiso 1 1 calc R
H8B H 0.2801 1.3211 0.8800 0.080 Uiso 1 1 calc R
H8C H 0.3860 1.2541 0.8684 0.080 Uiso 1 1 calc R
C9 C 0.3868(4) 1.3268(4) 0.7049(4) 0.0545(15) Uani 1 1 d .
H9A H 0.4537 1.3081 0.7010 0.065 Uiso 1 1 calc R
H9B H 0.3526 1.3855 0.7278 0.065 Uiso 1 1 calc R
C10 C 0.3852(4) 1.3393(4) 0.6109(4) 0.0516(14) Uani 1 1 d .
H10A H 0.4084 1.3915 0.5724 0.062 Uiso 1 1 calc R
H10B H 0.4302 1.2843 0.5836 0.062 Uiso 1 1 calc R
C11 C 0.3034(5) 1.3230(5) 0.5283(4) 0.0657(18) Uani 1 1 d .
H11A H 0.3426 1.3544 0.4735 0.099 Uiso 1 1 calc R
H11B H 0.2413 1.3361 0.5242 0.099 Uiso 1 1 calc R
H11C H 0.3356 1.2573 0.5335 0.099 Uiso 1 1 calc R
C12 C 0.2340(4) 1.4548(3) 0.6004(4) 0.0569(16) Uani 1 1 d .
H12A H 0.1824 1.4648 0.5790 0.068 Uiso 1 1 calc R
H12B H 0.2770 1.4896 0.5542 0.068 Uiso 1 1 calc R
C13 C 0.1908(4) 1.4903(3) 0.6889(5) 0.0555(16) Uani 1 1 d .
H13A H 0.1526 1.5551 0.6804 0.067 Uiso 1 1 calc R
H13B H 0.2425 1.4864 0.7073 0.067 Uiso 1 1 calc R
C14 C 0.1084(4) 1.4535(4) 0.8533(4) 0.0537(14) Uani 1 1 d .
H14A H 0.0757 1.5184 0.8562 0.081 Uiso 1 1 calc R
H14B H 0.1687 1.4356 0.8626 0.081 Uiso 1 1 calc R
H14C H 0.0678 1.4180 0.9007 0.081 Uiso 1 1 calc R
C15 C 0.0344(4) 1.4742(3) 0.7482(4) 0.0397(11) Uani 1 1 d .
H15A H 0.0484 1.4779 0.6830 0.048 Uiso 1 1 calc R
H15B H 0.0043 1.5371 0.7614 0.048 Uiso 1 1 calc R
C16 C -0.0388(3) 1.4228(3) 0.8031(3) 0.0342(10) Uani 1 1 d .
C17 C -0.0284(3) 1.3446(3) 0.7738(3) 0.0278(9) Uani 1 1 d .
C18 C -0.1072(3) 1.3122(3) 0.8082(3) 0.0307(9) Uani 1 1 d .
C19 C -0.1915(4) 1.3523(3) 0.8768(4) 0.0437(12) Uani 1 1 d .
H19 H -0.2437 1.3289 0.9001 0.052 Uiso 1 1 calc R
C20 C -0.2009(4) 1.4250(4) 0.9115(4) 0.0563(15) Uani 1 1 d .
C21 C -0.1243(4) 1.4603(3) 0.8715(4) 0.0487(13) Uani 1 1 d .
H21 H -0.1301 1.5120 0.8914 0.058 Uiso 1 1 calc R
C22 C -0.1083(3) 1.2457(3) 0.7605(3) 0.0336(10) Uani 1 1 d .
H22A H -0.1756 1.2502 0.7765 0.040 Uiso 1 1 calc R
H22B H -0.0821 1.2659 0.6941 0.040 Uiso 1 1 calc R
C23 C -0.1082(4) 1.1127(4) 0.8759(4) 0.0495(13) Uani 1 1 d .
H23A H -0.1737 1.1227 0.8819 0.074 Uiso 1 1 calc R
H23B H -0.1094 1.1449 0.9178 0.074 Uiso 1 1 calc R
H23C H -0.0772 1.0474 0.8904 0.074 Uiso 1 1 calc R
C24 C -0.0554(4) 1.1000(4) 0.7173(4) 0.0459(13) Uani 1 1 d .
H24A H -0.1193 1.1239 0.7126 0.055 Uiso 1 1 calc R
H24B H -0.0427 1.0341 0.7415 0.055 Uiso 1 1 calc R
C25 C 0.0196(4) 1.1143(4) 0.6236(3) 0.0439(12) Uani 1 1 d .
H25A H 0.0212 1.0777 0.5846 0.053 Uiso 1 1 calc R
H25B H 0.0009 1.1792 0.5960 0.053 Uiso 1 1 calc R
C26 C 0.1736(5) 1.1367(6) 0.5392(4) 0.073(2) Uani 1 1 d .
H26A H 0.2385 1.1212 0.5378 0.110 Uiso 1 1 calc R
H26B H 0.1430 1.2026 0.5362 0.110 Uiso 1 1 calc R
H26C H 0.1762 1.1179 0.4871 0.110 Uiso 1 1 calc R
C27 C 0.1641(5) 0.9889(4) 0.6293(5) 0.076(2) Uani 1 1 d .
H27A H 0.2341 0.9772 0.6006 0.091 Uiso 1 1 calc R
H27B H 0.1444 0.9668 0.5934 0.091 Uiso 1 1 calc R
C28 C 0.1414(6) 0.9359(3) 0.7238(5) 0.071(2) Uani 1 1 d .
H28A H 0.1805 0.8713 0.7218 0.085 Uiso 1 1 calc R
H28B H 0.0733 0.9386 0.7493 0.085 Uiso 1 1 calc R
C29 C 0.1155(5) 0.9347(4) 0.8819(4) 0.0605(17) Uani 1 1 d .
H29A H 0.1397 0.8681 0.8904 0.091 Uiso 1 1 calc R
H29B H 0.0461 0.9544 0.8984 0.091 Uiso 1 1 calc R
H29C H 0.1309 0.9567 0.9207 0.091 Uiso 1 1 calc R
C30 C 0.2663(4) 0.9382(3) 0.7614(3) 0.0356(11) Uani 1 1 d .
H30A H 0.2968 0.9540 0.6949 0.043 Uiso 1 1 calc R
H30B H 0.2851 0.8710 0.7766 0.043 Uiso 1 1 calc R
C31 C 0.4523(4) 0.8626(3) 0.9689(3) 0.0400(11) Uani 1 1 d .
C32 C 0.4102(6) 0.9022(4) 1.0583(4) 0.0678(18) Uani 1 1 d .
H32A H 0.4377 0.8577 1.1024 0.102 Uiso 1 1 calc R
H32B H 0.3408 0.9151 1.0835 0.102 Uiso 1 1 calc R
H32C H 0.4257 0.9585 1.0452 0.102 Uiso 1 1 calc R
C33 C 0.4324(5) 0.7703(4) 0.9946(5) 0.0656(18) Uani 1 1 d .
H33A H 0.4563 0.7443 0.9396 0.098 Uiso 1 1 calc R
H33B H 0.3636 0.7798 1.0244 0.098 Uiso 1 1 calc R
H33C H 0.4649 0.7284 1.0362 0.098 Uiso 1 1 calc R
C34 C 0.5596(5) 0.8463(4) 0.9284(5) 0.0653(18) Uani 1 1 d .
H34A H 0.5858 0.8260 0.8698 0.098 Uiso 1 1 calc R
H34B H 0.5893 0.7995 0.9698 0.098 Uiso 1 1 calc R
H34C H 0.5728 0.9030 0.9196 0.098 Uiso 1 1 calc R
C35 C -0.2950(5) 1.4676(6) 0.9867(6) 0.095(3) Uani 1 1 d .
C36 C -0.3315(8) 1.3924(8) 1.0605(6) 0.137(5) Uani 1 1 d .
H36A H -0.2828 1.3535 1.0870 0.206 Uiso 1 1 calc R
H36B H -0.3451 1.3557 1.0336 0.206 Uiso 1 1 calc R
H36C H -0.3900 1.4201 1.1081 0.206 Uiso 1 1 calc R
C37 C -0.2905(8) 1.5383(9) 1.0219(9) 0.172(7) Uani 1 1 d .
H37A H -0.2412 1.5116 1.0491 0.259 Uiso 1 1 calc R
H37B H -0.3524 1.5624 1.0681 0.259 Uiso 1 1 calc R
H37C H -0.2750 1.5877 0.9720 0.259 Uiso 1 1 calc R
C38 C -0.3754(7) 1.5157(9) 0.9412(10) 0.165(6) Uani 1 1 d .
H38A H -0.4332 1.5520 0.9829 0.247 Uiso 1 1 calc R
H38B H -0.3901 1.4691 0.9287 0.247 Uiso 1 1 calc R
H38C H -0.3517 1.5554 0.8842 0.247 Uiso 1 1 calc R
C39 C -0.0519(10) 1.3191(9) 1.0603(7) 0.153(6) Uani 1 1 d .
H39A H -0.0840 1.3824 1.0374 0.184 Uiso 1 1 calc R
H39B H 0.0121 1.3160 1.0544 0.184 Uiso 1 1 calc R
C40 C -0.1075(13) 1.2948(10) 1.1562(8) 0.204(8) Uani 1 1 d .
H40A H -0.1639 1.2831 1.1609 0.306 Uiso 1 1 calc R
H40B H -0.1276 1.3450 1.1883 0.306 Uiso 1 1 calc R
H40C H -0.0681 1.2400 1.1834 0.306 Uiso 1 1 calc R
C41 C 0.1861(8) 1.1057(7) 1.0650(8) 0.114(4) Uani 1 1 d .
H41A H 0.1840 1.0558 1.1177 0.137 Uiso 1 1 calc R
H41B H 0.2516 1.0907 1.0194 0.137 Uiso 1 1 calc R
C42 C 0.1662(11) 1.1878(11) 1.0939(8) 0.167(6) Uani 1 1 d .
H42A H 0.1691 1.2375 1.0420 0.251 Uiso 1 1 calc R
H42B H 0.2136 1.1803 1.1190 0.251 Uiso 1 1 calc R
H42C H 0.1023 1.2021 1.1406 0.251 Uiso 1 1 calc R
B B 0.2636(4) 0.7565(3) 0.4652(4) 0.0328(11) Uani 1 1 d .
C101 C 0.2409(3) 0.8611(3) 0.4055(3) 0.0315(9) Uani 1 1 d .
C102 C 0.1522(3) 0.9287(3) 0.4304(3) 0.0273(9) Uani 1 1 d .
H102 H 0.1010 0.9125 0.4811 0.033 Uiso 1 1 calc R
C103 C 0.1352(4) 1.0179(3) 0.3848(3) 0.0357(10) Uani 1 1 d .
H103 H 0.0738 1.0609 0.4047 0.043 Uiso 1 1 calc R
C104 C 0.2084(4) 1.0442(3) 0.3097(4) 0.0489(13) Uani 1 1 d .
H104 H 0.1981 1.1052 0.2786 0.059 Uiso 1 1 calc R
C105 C 0.2957(5) 0.9800(4) 0.2819(4) 0.0663(19) Uani 1 1 d .
H105 H 0.3464 0.9965 0.2308 0.080 Uiso 1 1 calc R
C106 C 0.3110(4) 0.8901(4) 0.3282(4) 0.0543(15) Uani 1 1 d .
H106 H 0.3717 0.8469 0.3060 0.065 Uiso 1 1 calc R
C201 C 0.3396(3) 0.6794(3) 0.3978(3) 0.0325(10) Uani 1 1 d .
C202 C 0.3411(4) 0.6888(4) 0.3083(4) 0.0491(13) Uani 1 1 d .
H202 H 0.3015 0.7430 0.2849 0.059 Uiso 1 1 calc R
C203 C 0.3988(5) 0.6207(4) 0.2544(4) 0.0665(18) Uani 1 1 d .
H203 H 0.3982 0.6298 0.1953 0.080 Uiso 1 1 calc R
C204 C 0.4574(5) 0.5396(4) 0.2868(4) 0.0557(15) Uani 1 1 d .
H204 H 0.4960 0.4931 0.2506 0.067 Uiso 1 1 calc R
C205 C 0.4579(4) 0.5285(3) 0.3728(4) 0.0431(12) Uani 1 1 d .
H205 H 0.4976 0.4739 0.3957 0.052 Uiso 1 1 calc R
C206 C 0.4003(3) 0.5974(3) 0.4267(3) 0.0303(9) Uani 1 1 d .
H206 H 0.4029 0.5878 0.4851 0.036 Uiso 1 1 calc R
C301 C 0.1629(4) 0.7299(3) 0.5225(3) 0.0381(11) Uani 1 1 d .
C302 C 0.1324(4) 0.6810(3) 0.4893(4) 0.0501(14) Uani 1 1 d .
H302 H 0.1739 0.6580 0.4343 0.060 Uiso 1 1 calc R
C303 C 0.0441(5) 0.6652(4) 0.5338(6) 0.075(2) Uani 1 1 d .
H303 H 0.0259 0.6327 0.5090 0.090 Uiso 1 1 calc R
C304 C -0.0182(5) 0.6982(5) 0.6164(6) 0.081(3) Uani 1 1 d .
H304 H -0.0785 0.6878 0.6475 0.098 Uiso 1 1 calc R
C305 C 0.0091(5) 0.7453(4) 0.6512(5) 0.077(2) Uani 1 1 d .
H305 H -0.0326 0.7673 0.7067 0.093 Uiso 1 1 calc R
C306 C 0.0976(4) 0.7610(3) 0.6059(4) 0.0544(15) Uani 1 1 d .
H306 H 0.1148 0.7936 0.6316 0.065 Uiso 1 1 calc R
C401 C 0.3135(4) 0.7539(3) 0.5353(3) 0.0400(11) Uani 1 1 d .
C402 C 0.3069(5) 0.6903(4) 0.6173(4) 0.0565(16) Uani 1 1 d .
H402 H 0.2689 0.6518 0.6342 0.068 Uiso 1 1 calc R
C403 C 0.3533(6) 0.6816(5) 0.6743(5) 0.077(2) Uani 1 1 d .
H403 H 0.3462 0.6382 0.7286 0.092 Uiso 1 1 calc R
C404 C 0.4091(6) 0.7355(6) 0.6523(6) 0.089(3) Uani 1 1 d .
H404 H 0.4421 0.7287 0.6901 0.107 Uiso 1 1 calc R
C405 C 0.4167(5) 0.8000(6) 0.5740(6) 0.079(2) Uani 1 1 d .
H405 H 0.4541 0.8385 0.5588 0.094 Uiso 1 1 calc R
C406 C 0.3692(4) 0.8091(4) 0.5163(5) 0.0568(15) Uani 1 1 d .
H406 H 0.3753 0.8541 0.4633 0.068 Uiso 1 1 calc R

loop_
_atom_site_aniso_label
_atom_site_aniso_U_11
_atom_site_aniso_U_22
_atom_site_aniso_U_33
_atom_site_aniso_U_23
_atom_site_aniso_U_13
_atom_site_aniso_U_12
Ni1 0.0243(3) 0.0216(3) 0.0255(3) 0.00257(19) -0.0102(2) -0.0094(2)
Ni2 0.0279(3) 0.0236(3) 0.0226(3) -0.00627(19) -0.0123(2) -0.0061(2)
S1 0.0293(6) 0.0261(5) 0.0280(5) -0.0020(4) -0.0153(4) -0.0048(4)
S2 0.0246(6) 0.0271(5) 0.0272(5) -0.0024(4) -0.0095(4) -0.0060(4)
V 0.0719(8) 0.0542(6) 0.0581(6) -0.0054(5) -0.0261(5) -0.0297(5)
O1 0.047(2) 0.0343(16) 0.0248(14) -0.0023(12) -0.0111(14) -0.0135(14)
O2 0.062(2) 0.0432(18) 0.0249(15) -0.0018(13) -0.0132(15) -0.0317(16)
O3 0.098(5) 0.117(4) 0.079(3) -0.041(3) -0.006(3) -0.043(3)
O4 0.190(7) 0.122(5) 0.060(3) -0.007(3) -0.013(4) -0.115(5)
N1 0.035(2) 0.0270(18) 0.041(2) 0.0047(15) -0.0210(18) -0.0135(15)
N2 0.033(3) 0.038(2) 0.040(2) 0.0125(17) -0.0143(18) -0.0150(17)
N3 0.034(3) 0.0249(18) 0.057(2) -0.0025(16) -0.019(2) -0.0113(16)
N4 0.032(2) 0.0335(19) 0.0321(18) -0.0113(15) -0.0089(16) -0.0107(16)
N5 0.033(2) 0.046(2) 0.0342(19) -0.0192(17) -0.0155(17) -0.0034(17)
N6 0.047(3) 0.0256(18) 0.050(2) -0.0022(16) -0.031(2) -0.0118(16)
C1 0.020(2) 0.0227(18) 0.0252(19) -0.0041(15) -0.0088(16) -0.0012(15)
C2 0.027(3) 0.026(2) 0.032(2) -0.0058(16) -0.0137(19) -0.0038(17)
C3 0.036(3) 0.023(2) 0.037(2) -0.0008(17) -0.018(2) -0.0058(18)
C4 0.033(3) 0.028(2) 0.034(2) 0.0013(17) -0.020(2) -0.0049(18)
C5 0.028(3) 0.034(2) 0.043(2) -0.0010(19) -0.022(2) -0.0100(18)
C6 0.024(3) 0.026(2) 0.036(2) 0.0007(17) -0.0122(19) -0.0082(17)
C7 0.025(3) 0.034(2) 0.045(3) 0.0037(19) -0.013(2) -0.0136(19)
C8 0.061(4) 0.050(3) 0.063(3) -0.011(3) -0.042(3) -0.008(3)
C9 0.047(4) 0.039(3) 0.090(4) 0.019(3) -0.043(3) -0.027(2)
C10 0.032(3) 0.047(3) 0.060(3) 0.024(2) -0.016(3) -0.021(2)
C11 0.071(5) 0.085(4) 0.029(3) 0.009(3) -0.005(3) -0.040(4)
C12 0.044(4) 0.036(3) 0.065(4) 0.027(3) -0.016(3) -0.017(2)
C13 0.047(4) 0.025(2) 0.093(4) 0.008(3) -0.028(3) -0.020(2)
C14 0.057(4) 0.042(3) 0.076(4) -0.023(3) -0.034(3) -0.008(2)
C15 0.036(3) 0.021(2) 0.059(3) -0.0002(19) -0.021(2) -0.0057(18)
C16 0.029(3) 0.026(2) 0.050(3) -0.0082(19) -0.018(2) -0.0048(18)
C17 0.027(3) 0.0231(19) 0.031(2) -0.0019(16) -0.0154(18) -0.0020(16)
C18 0.028(3) 0.028(2) 0.040(2) -0.0098(18) -0.016(2) -0.0051(17)
C19 0.025(3) 0.051(3) 0.060(3) -0.026(2) -0.008(2) -0.013(2)
C20 0.036(4) 0.062(3) 0.073(4) -0.042(3) -0.004(3) -0.011(3)
C21 0.034(3) 0.041(3) 0.076(4) -0.033(3) -0.011(3) -0.007(2)
C22 0.029(3) 0.035(2) 0.043(2) -0.0133(19) -0.017(2) -0.0063(19)
C23 0.041(3) 0.051(3) 0.046(3) -0.005(2) -0.002(2) -0.020(2)
C24 0.035(3) 0.050(3) 0.066(3) -0.030(3) -0.015(3) -0.013(2)
C25 0.037(3) 0.062(3) 0.046(3) -0.029(2) -0.023(2) -0.003(2)
C26 0.080(5) 0.133(6) 0.028(3) -0.031(3) -0.003(3) -0.058(4)
C27 0.100(5) 0.059(3) 0.090(5) -0.055(3) -0.077(4) 0.035(3)
C28 0.098(5) 0.029(3) 0.133(6) -0.017(3) -0.090(5) -0.008(3)
C29 0.050(4) 0.047(3) 0.072(4) 0.027(3) -0.027(3) -0.025(3)
C30 0.045(3) 0.023(2) 0.046(3) -0.0095(18) -0.026(2) -0.0029(19)
C31 0.042(3) 0.036(2) 0.044(3) 0.009(2) -0.028(2) -0.012(2)
C32 0.098(6) 0.065(4) 0.058(4) 0.004(3) -0.052(4) -0.025(4)
C33 0.092(5) 0.045(3) 0.076(4) 0.024(3) -0.060(4) -0.029(3)
C34 0.049(4) 0.066(4) 0.072(4) 0.019(3) -0.039(3) -0.012(3)
C35 0.043(5) 0.112(6) 0.128(7) -0.093(6) 0.021(4) -0.026(4)
C36 0.118(9) 0.175(10) 0.092(6) -0.087(7) 0.047(6) -0.065(8)
C37 0.081(8) 0.221(13) 0.233(14) -0.198(12) 0.047(8) -0.058(8)
C38 0.053(7) 0.202(13) 0.216(14) -0.138(12) -0.017(7) 0.027(7)
C39 0.193(14) 0.168(11) 0.112(8) -0.078(8) 0.026(8) -0.117(10)
C40 0.30(2) 0.178(13) 0.093(8) -0.040(8) 0.012(11) -0.112(14)
C41 0.129(9) 0.127(8) 0.120(8) 0.030(6) -0.087(7) -0.060(7)
C42 0.229(17) 0.235(16) 0.099(8) -0.050(9) -0.057(9) -0.116(13)
B 0.026(3) 0.027(2) 0.039(3) -0.005(2) -0.011(2) -0.003(2)
C101 0.029(3) 0.027(2) 0.037(2) -0.0052(17) -0.0124(19) -0.0063(17)
C102 0.028(3) 0.027(2) 0.030(2) -0.0082(16) -0.0134(18) -0.0057(17)
C103 0.038(3) 0.030(2) 0.037(2) -0.0084(18) -0.019(2) 0.0004(19)
C104 0.059(4) 0.029(2) 0.046(3) 0.005(2) -0.017(3) -0.011(2)
C105 0.058(4) 0.045(3) 0.057(3) 0.006(3) 0.007(3) -0.021(3)
C106 0.033(3) 0.038(3) 0.059(3) 0.000(2) 0.000(2) -0.003(2)
C201 0.023(3) 0.034(2) 0.038(2) -0.0077(18) -0.0087(19) -0.0072(18)
C202 0.053(4) 0.044(3) 0.047(3) -0.010(2) -0.027(3) 0.000(2)
C203 0.086(5) 0.062(4) 0.046(3) -0.021(3) -0.031(3) 0.000(3)
C204 0.061(4) 0.046(3) 0.045(3) -0.019(2) -0.009(3) -0.004(3)
C205 0.038(3) 0.029(2) 0.050(3) -0.008(2) -0.012(2) -0.001(2)
C206 0.026(3) 0.027(2) 0.032(2) -0.0016(16) -0.0068(18) -0.0093(17)
C301 0.034(3) 0.021(2) 0.044(3) 0.0083(18) -0.014(2) -0.0031(18)
C302 0.042(4) 0.041(3) 0.062(3) 0.016(2) -0.029(3) -0.014(2)
C303 0.063(5) 0.059(4) 0.108(6) 0.036(4) -0.055(5) -0.033(3)
C304 0.041(4) 0.062(4) 0.102(6) 0.044(4) -0.025(4) -0.021(3)
C305 0.047(4) 0.042(3) 0.074(4) 0.018(3) 0.005(3) 0.003(3)
C306 0.043(4) 0.029(2) 0.057(3) 0.003(2) -0.002(3) -0.003(2)
C401 0.033(3) 0.030(2) 0.050(3) -0.021(2) -0.016(2) 0.0093(19)
C402 0.070(4) 0.042(3) 0.049(3) -0.015(2) -0.031(3) 0.008(3)
C403 0.089(6) 0.070(4) 0.063(4) -0.032(3) -0.048(4) 0.023(4)
C404 0.071(5) 0.109(6) 0.096(6) -0.073(5) -0.056(5) 0.036(5)
C405 0.041(4) 0.097(5) 0.112(6) -0.076(5) -0.020(4) 0.002(3)
C406 0.037(4) 0.057(3) 0.080(4) -0.039(3) -0.021(3) 0.002(3)

loop_
_atom_type_symbol
_atom_type_description
_atom_type_scat_dispersion_real
_atom_type_scat_dispersion_imag
_atom_type_scat_source
C C 0.0033 0.0016 'International Tables Vol C Tables 4.2.6.8 and 6.1.1.4'
H H 0.0000 0.0000 'International Tables Vol C Tables 4.2.6.8 and 6.1.1.4'
B B 0.0013 0.0007 'International Tables Vol C Tables 4.2.6.8 and 6.1.1.4'
N N 0.0061 0.0033 'International Tables Vol C Tables 4.2.6.8 and 6.1.1.4'
O O 0.0106 0.0060 'International Tables Vol C Tables 4.2.6.8 and 6.1.1.4'
S S 0.1246 0.1234 'International Tables Vol C Tables 4.2.6.8 and 6.1.1.4'
V V 0.3005 0.5294 'International Tables Vol C Tables 4.2.6.8 and 6.1.1.4'
Ni Ni 0.3393 1.1124 'International Tables Vol C Tables 4.2.6.8 and 6.1.1.4'

loop_
_geom_angle_atom_site_label_1
_geom_angle_atom_site_label_2
_geom_angle_atom_site_label_3
_geom_angle
O1 Ni1 N2 163.10(15)
O1 Ni1 N1 86.66(14)
N2 Ni1 N1 82.33(15)
O1 Ni1 N3 87.68(14)
N2 Ni1 N3 82.24(16)
N1 Ni1 N3 102.37(14)
O1 Ni1 S1 95.57(10)
N2 Ni1 S1 97.29(12)
N1 Ni1 S1 90.42(10)
N3 Ni1 S1 166.99(11)
O1 Ni1 S2 95.50(10)
N2 Ni1 S2 97.95(12)
N1 Ni1 S2 167.89(10)
N3 Ni1 S2 89.63(11)
S1 Ni1 S2 77.53(5)
O2 Ni2 N5 163.27(15)
O2 Ni2 N6 88.14(14)
N5 Ni2 N6 82.31(14)
O2 Ni2 N4 86.78(14)
N5 Ni2 N4 81.92(14)
N6 Ni2 N4 102.34(14)
O2 Ni2 S1 94.87(11)
N5 Ni2 S1 98.81(12)
N6 Ni2 S1 89.99(12)
N4 Ni2 S1 167.62(10)
O2 Ni2 S2 93.86(10)
N5 Ni2 S2 98.55(11)
N6 Ni2 S2 166.93(11)
N4 Ni2 S2 90.68(10)
S1 Ni2 S2 76.97(5)
C1 S1 Ni1 106.87(14)
C1 S1 Ni2 106.42(15)
Ni1 S1 Ni2 93.78(5)
C17 S2 Ni1 104.82(15)
C17 S2 Ni2 104.25(14)
Ni1 S2 Ni2 92.54(5)
O1 V O2 104.88(17)
O1 V O4 115.0(3)
O2 V O4 110.3(2)
O1 V O3 111.2(2)
O2 V O3 111.1(2)
O4 V O3 104.6(3)
V O1 Ni1 141.93(19)
V O2 Ni2 143.41(19)
C39 O3 V 121.2(7)
C41 O4 V 133.1(5)
C8 N1 C7 106.9(3)
C8 N1 C9 108.9(4)
C7 N1 C9 107.4(4)
C8 N1 Ni1 116.8(3)
C7 N1 Ni1 113.1(3)
C9 N1 Ni1 103.4(3)
C11 N2 C10 108.2(5)
C11 N2 C12 106.9(4)
C10 N2 C12 111.7(4)
C11 N2 Ni1 114.4(3)
C10 N2 Ni1 108.5(3)
C12 N2 Ni1 107.2(3)
C14 N3 C15 107.2(4)
C14 N3 C13 110.2(4)
C15 N3 C13 105.2(4)
C14 N3 Ni1 116.2(3)
C15 N3 Ni1 113.2(3)
C13 N3 Ni1 104.2(3)
C23 N4 C22 107.3(4)
C23 N4 C24 109.2(4)
C22 N4 C24 105.9(4)
C23 N4 Ni2 116.6(3)
C22 N4 Ni2 112.4(3)
C24 N4 Ni2 104.9(3)
C27 N5 C25 110.9(4)
C27 N5 C26 108.9(5)
C25 N5 C26 107.0(4)
C27 N5 Ni2 108.4(3)
C25 N5 Ni2 108.3(3)
C26 N5 Ni2 113.4(3)
C30 N6 C29 107.7(4)
C30 N6 C28 105.9(4)
C29 N6 C28 110.0(5)
C30 N6 Ni2 113.7(3)
C29 N6 Ni2 115.4(3)
C28 N6 Ni2 103.6(3)
C2 C1 C6 119.1(4)
C2 C1 S1 120.0(3)
C6 C1 S1 120.7(3)
C1 C2 C3 119.5(4)
C1 C2 C30 120.3(4)
C3 C2 C30 119.4(4)
C4 C3 C2 122.5(4)
C3 C4 C5 116.7(4)
C3 C4 C31 122.5(4)
C5 C4 C31 120.7(4)
C6 C5 C4 122.3(4)
C5 C6 C1 119.6(4)
C5 C6 C7 120.3(4)
C1 C6 C7 119.1(4)
N1 C7 C6 117.6(4)
N1 C9 C10 111.5(4)
N2 C10 C9 114.4(4)
N2 C12 C13 112.3(4)
C12 C13 N3 111.1(4)
N3 C15 C16 117.5(4)
C21 C16 C17 119.1(4)
C21 C16 C15 121.0(4)
C17 C16 C15 118.9(4)
C18 C17 C16 118.6(4)
C18 C17 S2 120.7(3)
C16 C17 S2 120.6(4)
C17 C18 C19 119.8(4)
C17 C18 C22 119.9(4)
C19 C18 C22 119.4(4)
C20 C19 C18 122.4(5)
C21 C20 C19 116.6(5)
C21 C20 C35 122.4(5)
C19 C20 C35 120.9(5)
C20 C21 C16 123.1(4)
N4 C22 C18 116.7(4)
N4 C24 C25 110.8(4)
N5 C25 C24 113.1(4)
N5 C27 C28 113.7(5)
C27 C28 N6 111.4(5)
N6 C30 C2 117.5(4)
C34 C31 C33 109.1(5)
C34 C31 C4 110.6(4)
C33 C31 C4 111.8(4)
C34 C31 C32 109.0(5)
C33 C31 C32 107.3(5)
C4 C31 C32 109.0(4)
C37 C35 C36 114.3(9)
C37 C35 C20 114.3(7)
C36 C35 C20 110.3(7)
C37 C35 C38 107.2(9)
C36 C35 C38 103.2(9)
C20 C35 C38 106.6(7)
O3 C39 C40 111.2(9)
C42 C41 O4 113.3(10)
C301 B C101 109.4(4)
C301 B C201 108.2(4)
C101 B C201 111.5(4)
C301 B C401 111.1(4)
C101 B C401 108.6(4)
C201 B C401 108.0(4)
C106 C101 C102 114.2(4)
C106 C101 B 122.2(4)
C102 C101 B 123.5(4)
C103 C102 C101 123.6(4)
C102 C103 C104 120.0(4)
C105 C104 C103 118.4(4)
C104 C105 C106 120.7(5)
C101 C106 C105 123.1(5)
C206 C201 C202 114.9(4)
C206 C201 B 122.9(4)
C202 C201 B 122.0(4)
C203 C202 C201 122.3(5)
C204 C203 C202 120.6(5)
C205 C204 C203 118.6(5)
C204 C205 C206 120.7(4)
C201 C206 C205 122.9(4)
C302 C301 C306 115.4(5)
C302 C301 B 122.9(5)
C306 C301 B 121.6(5)
C303 C302 C301 122.8(6)
C302 C303 C304 119.3(7)
C305 C304 C303 119.6(7)
C304 C305 C306 120.6(7)
C305 C306 C301 122.3(7)
C406 C401 C402 114.8(5)
C406 C401 B 123.5(5)
C402 C401 B 121.7(5)
C403 C402 C401 123.3(7)
C404 C403 C402 120.3(7)
C403 C404 C405 119.0(6)
C404 C405 C406 120.7(8)
C401 C406 C405 121.9(7)

loop_
_geom_bond_atom_site_label_1
_geom_bond_atom_site_label_2
_geom_bond_distance
Ni1 O1 2.036(3)
Ni1 N2 2.154(4)
Ni1 N1 2.264(4)
Ni1 N3 2.271(4)
Ni1 S1 2.4357(13)
Ni1 S2 2.4752(13)
Ni2 O2 2.024(3)
Ni2 N5 2.148(3)
Ni2 N6 2.240(4)
Ni2 N4 2.264(4)
Ni2 S1 2.4650(14)
Ni2 S2 2.4759(13)
S1 C1 1.758(4)
S2 C17 1.750(4)
V O1 1.566(3)
V O2 1.601(3)
V O4 1.686(7)
V O3 1.806(6)
O3 C39 1.444(10)
O4 C41 1.515(11)
N1 C8 1.482(6)
N1 C7 1.483(6)
N1 C9 1.484(6)
N2 C11 1.472(7)
N2 C10 1.479(7)
N2 C12 1.488(6)
N3 C14 1.463(7)
N3 C15 1.489(6)
N3 C13 1.502(7)
N4 C23 1.467(6)
N4 C22 1.484(6)
N4 C24 1.487(6)
N5 C27 1.467(6)
N5 C25 1.475(6)
N5 C26 1.484(7)
N6 C30 1.478(6)
N6 C29 1.480(7)
N6 C28 1.495(6)
C1 C2 1.391(6)
C1 C6 1.407(6)
C2 C3 1.397(6)
C2 C30 1.498(6)
C3 C4 1.393(6)
C4 C5 1.398(6)
C4 C31 1.541(6)
C5 C6 1.387(6)
C6 C7 1.518(6)
C9 C10 1.505(8)
C12 C13 1.495(9)
C15 C16 1.509(7)
C16 C21 1.394(7)
C16 C17 1.405(6)
C17 C18 1.391(6)
C18 C19 1.399(7)
C18 C22 1.516(6)
C19 C20 1.382(7)
C20 C21 1.381(8)
C20 C35 1.539(8)
C24 C25 1.507(8)
C27 C28 1.485(10)
C31 C34 1.507(8)
C31 C33 1.535(7)
C31 C32 1.544(8)
C35 C37 1.462(11)
C35 C36 1.523(13)
C35 C38 1.594(15)
C39 C40 1.451(14)
C41 C42 1.408(15)
B C301 1.642(7)
B C101 1.650(6)
B C201 1.651(7)
B C401 1.652(7)
C101 C106 1.385(7)
C101 C102 1.391(6)
C102 C103 1.377(6)
C103 C104 1.380(7)
C104 C105 1.358(8)
C105 C106 1.388(7)
C201 C206 1.384(6)
C201 C202 1.420(7)
C202 C203 1.385(8)
C203 C204 1.381(8)
C204 C205 1.371(8)
C205 C206 1.394(6)
C301 C302 1.401(8)
C301 C306 1.409(7)
C302 C303 1.381(9)
C303 C304 1.401(12)
C304 C305 1.358(12)
C305 C306 1.384(10)
C401 C406 1.384(8)
C401 C402 1.406(7)
C402 C403 1.381(9)
C403 C404 1.356(12)
C404 C405 1.371(12)
C405 C406 1.402(9)

loop_
_platon_squeeze_void_nr
_platon_squeeze_void_average_x
_platon_squeeze_void_average_y
_platon_squeeze_void_average_z
_platon_squeeze_void_volume
_platon_squeeze_void_count_electrons
1 0.029 0.471 0.500 471.9 33.6
